data_7226953
loop_
_publ_author_name
'Assim, K.'
'Melzer, M.'
'Korb, M.'
'R\"uffer, T.'
'Jakob, A.'
'Noll, J.'
'Georgi, C.'
'Schulz, S. E.'
'Lang, H.'

_publ_section_title
;
 Bis(\b-diketonato)- and allyl-(\b-diketonato)-palladium(ii) complexes:
 synthesis, characterization and MOCVD application
;
_journal_issue 104
_journal_name_full 'RSC Adv.'
_journal_page_first 102557
_journal_paper_doi 10.1039/C6RA22887A
_journal_volume 6
_journal_year 2016
_chemical_formula_moiety 'C15 H24 O2 Pd, 0.5(H2 O)'
_chemical_formula_sum 'C15 H25 O2.5 Pd'
_chemical_formula_weight 351.75
_chemical_name_systematic
;
 ?
;
_space_group_crystal_system monoclinic
_space_group_IT_number 15
_space_group_name_Hall '-C 2yc'
_space_group_name_H-M_alt 'C 1 2/c 1'
_symmetry_space_group_name_Hall '-C 2yc'
_symmetry_space_group_name_H-M 'C 1 2/c 1'
_atom_sites_solution_hydrogens mixed
_audit_creation_method SHELXL-2013
_audit_update_record
;
2016-09-08 deposited with the CCDC.
2016-10-19 downloaded from the CCDC.
;
_cell_angle_alpha 90
_cell_angle_beta 111.49(3)
_cell_angle_gamma 90
_cell_formula_units_Z 8
_cell_length_a 24.443(7)
_cell_length_b 5.4443(9)
_cell_length_c 23.838(8)
_cell_measurement_reflns_used 1151
_cell_measurement_temperature 120
_cell_measurement_theta_max 25.5570
_cell_measurement_theta_min 3.6840
_cell_volume 2951.7(15)
_computing_cell_refinement
;
CrysAlisPro, Agilent Technologies,
Version 1.171.37.35 (release 13-08-2014 CrysAlis171 .NET)
(compiled Aug 13 2014,18:06:01)
;
_computing_data_collection
;
CrysAlisPro, Agilent Technologies,
Version 1.171.37.35 (release 13-08-2014 CrysAlis171 .NET)
(compiled Aug 13 2014,18:06:01)
;
_computing_data_reduction
;
CrysAlisPro, Agilent Technologies,
Version 1.171.37.35 (release 13-08-2014 CrysAlis171 .NET)
(compiled Aug 13 2014,18:06:01)
;
_computing_structure_refinement 'SHELXL-2013 (Sheldrick, 2013)'
_computing_structure_solution 'SHELXS-2013 (Sheldrick, 2013)'
_diffrn_ambient_temperature 120
_diffrn_measured_fraction_theta_full 0.995
_diffrn_measured_fraction_theta_max 0.995
_diffrn_measurement_device_type 'oxford gemini s'
_diffrn_measurement_method '\w scans'
_diffrn_radiation_type MoK\a
_diffrn_radiation_wavelength 0.71073
_diffrn_reflns_av_R_equivalents 0.0878
_diffrn_reflns_av_unetI/netI 0.0913
_diffrn_reflns_Laue_measured_fraction_full 0.995
_diffrn_reflns_Laue_measured_fraction_max 0.995
_diffrn_reflns_limit_h_max 24
_diffrn_reflns_limit_h_min -28
_diffrn_reflns_limit_k_max 6
_diffrn_reflns_limit_k_min -6
_diffrn_reflns_limit_l_max 28
_diffrn_reflns_limit_l_min -22
_diffrn_reflns_number 8771
_diffrn_reflns_point_group_measured_fraction_full 0.995
_diffrn_reflns_point_group_measured_fraction_max 0.995
_diffrn_reflns_theta_full 25.000
_diffrn_reflns_theta_max 24.999
_diffrn_reflns_theta_min 3.848
_exptl_absorpt_coefficient_mu 1.255
_exptl_absorpt_correction_T_max 1.00000
_exptl_absorpt_correction_T_min 0.30102
_exptl_absorpt_correction_type multi-scan
_exptl_absorpt_process_details
;
CrysAlisPro, Agilent Technologies,
Version 1.171.37.35 (release 13-08-2014 CrysAlis171 .NET)
(compiled Aug 13 2014,18:06:01)
Empirical absorption correction using spherical harmonics,
 implemented in SCALE3 ABSPACK scaling algorithm.
;
_exptl_crystal_colour yellow
_exptl_crystal_density_diffrn 1.583
_exptl_crystal_description plate
_exptl_crystal_F_000 1448
_exptl_crystal_size_max 0.4
_exptl_crystal_size_mid 0.1
_exptl_crystal_size_min 0.01
_refine_diff_density_max 1.279
_refine_diff_density_min -1.859
_refine_diff_density_rms 0.136
_refine_ls_extinction_method none
_refine_ls_goodness_of_fit_ref 1.065
_refine_ls_hydrogen_treatment mixed
_refine_ls_matrix_type full
_refine_ls_number_parameters 173
_refine_ls_number_reflns 2594
_refine_ls_number_restraints 1
_refine_ls_restrained_S_all 1.065
_refine_ls_R_factor_all 0.1141
_refine_ls_R_factor_gt 0.0786
_refine_ls_shift/su_max 0.000
_refine_ls_shift/su_mean 0.000
_refine_ls_structure_factor_coef Fsqd
_refine_ls_weighting_details 'w=1/[\s^2^(Fo^2^)+(0.0843P)^2^+9.4617P] where P=(Fo^2^+2Fc^2^)/3'
_refine_ls_weighting_scheme calc
_refine_ls_wR_factor_gt 0.1772
_refine_ls_wR_factor_ref 0.1969
_reflns_Friedel_coverage 0.000
_reflns_number_gt 1759
_reflns_number_total 2594
_reflns_threshold_expression 'I > 2\s(I)'
_cod_data_source_file c6ra22887a2.cif
_cod_data_source_block shelx
_cod_depositor_comments
;

2018-03-12
Z value and formula fixed to values more according to usual
chemical conventions.                 miguel
;
_cod_original_formula_sum 'C30 H50 O5 Pd2'
_cod_original_formula_weight 703.50
_cod_original_formula_moiety '2(C15 H24 O2 Pd), H2 O'
_cod_original_formula_units_Z 4
_cod_original_cell_volume 2951.7(16)
_cod_database_code 7226953
_shelx_space_group_comment
;
The symmetry employed for this shelxl refinement is uniquely defined
by the following loop, which should always be used as a source of
symmetry information in preference to the above space-group names.
They are only intended as comments.
;
_shelxl_version_number 2013-4

loop_
_space_group_symop_operation_xyz
'x, y, z'
'-x, y, -z+1/2'
'x+1/2, y+1/2, z'
'-x+1/2, y+1/2, -z+1/2'
'-x, -y, -z'
'x, -y, z-1/2'
'-x+1/2, -y+1/2, -z'
'x+1/2, -y+1/2, z-1/2'

loop_
_atom_site_label
_atom_site_type_symbol
_atom_site_fract_x
_atom_site_fract_y
_atom_site_fract_z
_atom_site_U_iso_or_equiv
_atom_site_adp_type
_atom_site_occupancy
_atom_site_site_symmetry_order
_atom_site_calc_flag
_atom_site_refinement_flags_posn
_atom_site_refinement_flags_adp
_atom_site_refinement_flags_occupancy
C9 C 0.1005(5) 0.6159(16) 0.3861(4) 0.054(3) Uani 1 1 d . . .
H10A H 0.1117 0.7806 0.3790 0.065 Uiso 1 1 calc R U .
H10B H 0.0584 0.5884 0.3699 0.065 Uiso 1 1 calc R U .
C10 C 0.1320(4) 0.5125(16) 0.4430(4) 0.049(2) Uani 1 1 d . . .
C11 C 0.1937(4) 0.5214(17) 0.4576(4) 0.053(3) Uani 1 1 d . . .
H11A H 0.2177 0.4264 0.4923 0.063 Uiso 1 1 calc R U .
H11B H 0.2103 0.6804 0.4546 0.063 Uiso 1 1 calc R U .
C12 C 0.1024(4) 0.3715(17) 0.4787(4) 0.052(3) Uani 1 1 d . . .
C13 C 0.0478(4) 0.2265(18) 0.4384(5) 0.060(3) Uani 1 1 d . . .
H21A H 0.0305 0.1429 0.4633 0.090 Uiso 1 1 calc R U .
H21B H 0.0593 0.1085 0.4149 0.090 Uiso 1 1 calc R U .
H21C H 0.0196 0.3380 0.4120 0.090 Uiso 1 1 calc R U .
C14 C 0.0802(4) 0.5592(17) 0.5147(4) 0.052(2) Uani 1 1 d . . .
H40A H 0.0620 0.4728 0.5384 0.078 Uiso 1 1 calc R U .
H40B H 0.0521 0.6676 0.4872 0.078 Uiso 1 1 calc R U .
H40C H 0.1129 0.6531 0.5409 0.078 Uiso 1 1 calc R U .
C15 C 0.1454(4) 0.1943(16) 0.5231(4) 0.052(2) Uani 1 1 d . . .
H22A H 0.1260 0.1113 0.5461 0.077 Uiso 1 1 calc R U .
H22B H 0.1784 0.2845 0.5498 0.077 Uiso 1 1 calc R U .
H22C H 0.1588 0.0757 0.5012 0.077 Uiso 1 1 calc R U .
O3 O 0.0000 0.4986(18) 0.2500 0.061(3) Uani 1 2 d DS T P
H3O H 0.032(4) 0.40(2) 0.252(8) 0.14(6) Uiso 1 1 d D . .
C1 C 0.1135(4) 0.0285(18) 0.2609(4) 0.053(2) Uani 1 1 d . . .
C2 C 0.0636(4) -0.0127(17) 0.2020(4) 0.049(2) Uani 1 1 d . . .
H2A H 0.0471 0.1452 0.1854 0.059 Uiso 1 1 calc R U .
H2B H 0.0331 -0.1058 0.2094 0.059 Uiso 1 1 calc R U .
C3 C 0.0813(6) -0.148(2) 0.1558(5) 0.076(4) Uani 1 1 d . . .
H3A H 0.0463 -0.1928 0.1217 0.092 Uiso 1 1 calc R U .
H3B H 0.1049 -0.0406 0.1412 0.092 Uiso 1 1 calc R U .
C4 C 0.1149(5) -0.369(2) 0.1821(5) 0.077(4) Uani 1 1 d . . .
H4A H 0.1246 -0.4557 0.1514 0.093 Uiso 1 1 calc R U .
H4B H 0.0909 -0.4769 0.1961 0.093 Uiso 1 1 calc R U .
C5 C 0.1716(4) -0.3054(17) 0.2350(5) 0.054(3) Uani 1 1 d . . .
H5A H 0.1870 -0.4539 0.2578 0.065 Uiso 1 1 calc R U .
H5B H 0.2006 -0.2476 0.2191 0.065 Uiso 1 1 calc R U .
C6 C 0.1642(4) -0.1115(17) 0.2776(4) 0.051(3) Uani 1 1 d . . .
C7 C 0.2118(4) -0.0822(17) 0.3332(4) 0.050(2) Uani 1 1 d . . .
C8 C 0.2646(4) -0.2508(18) 0.3473(5) 0.063(3) Uani 1 1 d . . .
H8A H 0.2927 -0.2133 0.3866 0.094 Uiso 1 1 calc R U .
H8B H 0.2823 -0.2272 0.3178 0.094 Uiso 1 1 calc R U .
H8C H 0.2522 -0.4185 0.3463 0.094 Uiso 1 1 calc R U .
O1 O 0.1014(3) 0.1962(11) 0.2927(3) 0.0558(19) Uani 1 1 d . . .
O2 O 0.2158(3) 0.0689(12) 0.3744(3) 0.0519(17) Uani 1 1 d . . .
Pd1 Pd 0.15355(3) 0.32659(13) 0.37646(3) 0.0509(3) Uani 1 1 d . . .

loop_
_atom_site_aniso_label
_atom_site_aniso_U_11
_atom_site_aniso_U_22
_atom_site_aniso_U_33
_atom_site_aniso_U_23
_atom_site_aniso_U_13
_atom_site_aniso_U_12
C9 0.065(7) 0.040(5) 0.048(6) -0.007(4) 0.009(5) 0.003(5)
C10 0.053(6) 0.038(5) 0.046(5) -0.003(4) 0.006(4) -0.006(4)
C11 0.060(6) 0.038(5) 0.042(5) -0.012(4) -0.003(4) -0.016(5)
C12 0.048(5) 0.043(5) 0.051(6) -0.003(4) 0.003(4) 0.000(4)
C13 0.058(6) 0.051(6) 0.056(6) -0.008(5) 0.003(5) 0.002(5)
C14 0.051(6) 0.042(5) 0.057(6) 0.001(4) 0.012(5) -0.002(5)
C15 0.064(6) 0.044(5) 0.042(5) 0.002(4) 0.015(4) 0.008(5)
O3 0.051(6) 0.048(6) 0.074(7) 0.000 0.010(5) 0.000
C1 0.065(6) 0.043(5) 0.047(6) 0.002(5) 0.015(5) -0.002(5)
C2 0.053(6) 0.049(5) 0.036(5) -0.005(4) 0.004(4) -0.003(5)
C3 0.078(8) 0.086(9) 0.048(7) -0.003(6) 0.004(6) 0.008(7)
C4 0.081(8) 0.082(8) 0.058(7) -0.011(6) 0.013(6) 0.010(7)
C5 0.056(6) 0.048(6) 0.057(6) -0.012(5) 0.018(5) 0.006(5)
C6 0.056(6) 0.049(5) 0.041(5) 0.001(4) 0.007(4) -0.005(5)
C7 0.050(6) 0.043(5) 0.049(6) 0.001(4) 0.009(4) -0.002(4)
C8 0.052(6) 0.055(6) 0.065(7) 0.002(5) 0.002(5) 0.006(5)
O1 0.053(4) 0.045(4) 0.054(4) -0.005(3) 0.002(3) 0.006(3)
O2 0.039(3) 0.056(4) 0.050(4) -0.009(3) 0.005(3) -0.001(3)
Pd1 0.0523(5) 0.0416(5) 0.0456(5) -0.0028(3) 0.0021(3) -0.0001(4)

loop_
_atom_type_symbol
_atom_type_description
_atom_type_scat_dispersion_real
_atom_type_scat_dispersion_imag
_atom_type_scat_source
C C 0.0033 0.0016 'International Tables Vol C Tables 4.2.6.8 and 6.1.1.4'
H H 0.0000 0.0000 'International Tables Vol C Tables 4.2.6.8 and 6.1.1.4'
O O 0.0106 0.0060 'International Tables Vol C Tables 4.2.6.8 and 6.1.1.4'
Pd Pd -0.9988 1.0072 'International Tables Vol C Tables 4.2.6.8 and 6.1.1.4'

loop_
_geom_angle_atom_site_label_1
_geom_angle_atom_site_label_2
_geom_angle_atom_site_label_3
_geom_angle
C10 C9 Pd1 70.4(6)
C10 C9 H10A 116.6
Pd1 C9 H10A 116.6
C10 C9 H10B 116.6
Pd1 C9 H10B 116.6
H10A C9 H10B 113.6
C9 C10 C11 112.3(9)
C9 C10 C12 122.7(9)
C11 C10 C12 124.2(8)
C9 C10 Pd1 70.5(6)
C11 C10 Pd1 70.4(6)
C12 C10 Pd1 118.9(6)
C10 C11 Pd1 70.2(5)
C10 C11 H11A 116.6
Pd1 C11 H11A 116.6
C10 C11 H11B 116.6
Pd1 C11 H11B 116.6
H11A C11 H11B 113.6
C10 C12 C15 111.1(8)
C10 C12 C13 113.0(8)
C15 C12 C13 109.0(8)
C10 C12 C14 108.2(8)
C15 C12 C14 108.9(8)
C13 C12 C14 106.4(8)
C12 C13 H21A 109.5
C12 C13 H21B 109.5
H21A C13 H21B 109.5
C12 C13 H21C 109.5
H21A C13 H21C 109.5
H21B C13 H21C 109.5
C12 C14 H40A 109.5
C12 C14 H40B 109.5
H40A C14 H40B 109.5
C12 C14 H40C 109.5
H40A C14 H40C 109.5
H40B C14 H40C 109.5
C12 C15 H22A 109.5
C12 C15 H22B 109.5
H22A C15 H22B 109.5
C12 C15 H22C 109.5
H22A C15 H22C 109.5
H22B C15 H22C 109.5
O1 C1 C6 126.5(9)
O1 C1 C2 112.0(8)
C6 C1 C2 121.4(9)
C1 C2 C3 113.8(9)
C1 C2 H2A 108.8
C3 C2 H2A 108.8
C1 C2 H2B 108.8
C3 C2 H2B 108.8
H2A C2 H2B 107.7
C4 C3 C2 110.6(10)
C4 C3 H3A 109.5
C2 C3 H3A 109.5
C4 C3 H3B 109.5
C2 C3 H3B 109.5
H3A C3 H3B 108.1
C3 C4 C5 111.3(9)
C3 C4 H4A 109.4
C5 C4 H4A 109.4
C3 C4 H4B 109.4
C5 C4 H4B 109.4
H4A C4 H4B 108.0
C6 C5 C4 114.3(8)
C6 C5 H5A 108.7
C4 C5 H5A 108.7
C6 C5 H5B 108.7
C4 C5 H5B 108.7
H5A C5 H5B 107.6
C1 C6 C7 123.4(9)
C1 C6 C5 120.2(8)
C7 C6 C5 116.4(9)
O2 C7 C6 127.3(9)
O2 C7 C8 114.0(8)
C6 C7 C8 118.6(9)
C7 C8 H8A 109.5
C7 C8 H8B 109.5
H8A C8 H8B 109.5
C7 C8 H8C 109.5
H8A C8 H8C 109.5
H8B C8 H8C 109.5
C1 O1 Pd1 128.3(6)
C7 O2 Pd1 127.6(6)
O1 Pd1 O2 86.7(2)
O1 Pd1 C10 131.2(3)
O2 Pd1 C10 136.8(3)
O1 Pd1 C9 100.1(3)
O2 Pd1 C9 172.1(3)
C10 Pd1 C9 39.1(3)
O1 Pd1 C11 167.7(3)
O2 Pd1 C11 105.2(3)
C10 Pd1 C11 39.4(4)
C9 Pd1 C11 67.8(4)

loop_
_geom_bond_atom_site_label_1
_geom_bond_atom_site_label_2
_geom_bond_distance
C9 C10 1.408(12)
C9 Pd1 2.106(10)
C9 H10A 0.9700
C9 H10B 0.9700
C10 C11 1.418(13)
C10 C12 1.514(14)
C10 Pd1 2.104(10)
C11 Pd1 2.107(8)
C11 H11A 0.9700
C11 H11B 0.9700
C12 C15 1.529(12)
C12 C13 1.546(13)
C12 C14 1.554(14)
C13 H21A 0.9600
C13 H21B 0.9600
C13 H21C 0.9600
C14 H40A 0.9600
C14 H40B 0.9600
C14 H40C 0.9600
C15 H22A 0.9600
C15 H22B 0.9600
C15 H22C 0.9600
O3 H3O 0.95(2)
C1 O1 1.288(12)
C1 C6 1.383(14)
C1 C2 1.502(12)
C2 C3 1.512(15)
C2 H2A 0.9700
C2 H2B 0.9700
C3 C4 1.464(15)
C3 H3A 0.9700
C3 H3B 0.9700
C4 C5 1.534(14)
C4 H4A 0.9700
C4 H4B 0.9700
C5 C6 1.522(13)
C5 H5A 0.9700
C5 H5B 0.9700
C6 C7 1.417(12)
C7 O2 1.256(11)
C7 C8 1.518(13)
C8 H8A 0.9600
C8 H8B 0.9600
C8 H8C 0.9600
O1 Pd1 2.062(6)
O2 Pd1 2.083(6)
